data_7038117
loop_
_publ_author_name
'Terebilenko, Kateryna V.'
'Bychkov, Konstantin L.'
'Baumer, Vyacheslav N.'
'Slobodyanik, Nikolay S.'
'Pavliuk, Mariia V.'
'Thapper, Anders'
'Tokmenko, Inna I.'
'Nasieka, Iurii M.'
'Strelchuk, Viktor V.'

_publ_section_title
;
 Structural transformation of Bi1-x/3V1-xMoxO4 solid solutions for
 light-driven water oxidation.
;
_journal_issue 9
_journal_name_full 'Dalton transactions (Cambridge, England : 2003)'
_journal_page_first 3895
_journal_page_last 3904
_journal_paper_doi 10.1039/c5dt04829j
_journal_volume 45
_journal_year 2016
_chemical_formula_sum 'Bi0.97 Mo0.07 O4 V0.93'
_chemical_formula_weight 320.93
_chemical_name_systematic
;
 'Bismuth Vanadium Moybdenum oxide'
;
_chemical_properties_physical Photo-sensitive
_space_group_IT_number 15
_symmetry_cell_setting monoclinic
_symmetry_space_group_name_Hall '-I 2ya'
_symmetry_space_group_name_H-M 'I 1 2/a 1'
_atom_sites_solution_primary direct
_atom_sites_solution_secondary difmap
_audit_conform_dict_location ftp://ftp.iucr.org/pub/cif_core.dic
_audit_conform_dict_name cif_core.dic
_audit_conform_dict_version 2.4
_audit_creation_date 2015-07-14T17:08:48-00:00
_audit_creation_method 'WinGX routine CIF_UPDATE'
_audit_update_record
;
2015-12-09 deposited with the CCDC.
2016-01-21 downloaded from the CCDC.
;
_cell_angle_alpha 90
_cell_angle_beta 90.244(5)
_cell_angle_gamma 90
_cell_formula_units_Z 4
_cell_length_a 5.1153(3)
_cell_length_b 11.7022(5)
_cell_length_c 5.1878(2)
_cell_measurement_reflns_used 2713
_cell_measurement_temperature 293(2)
_cell_measurement_theta_max 63.3890
_cell_measurement_theta_min 3.4880
_cell_volume 310.54(3)
_computing_structure_refinement 'SHELXL-97 (Sheldrick, 2008)'
_computing_structure_solution 'SHELXS-97 (Sheldrick, 2008)'
_diffrn_ambient_temperature 293(2)
_diffrn_measured_fraction_theta_full 0.976
_diffrn_measured_fraction_theta_max 0.968
_diffrn_measurement_device_type 'Xcalibur, Sapphire3'
_diffrn_measurement_method '\w scans'
_diffrn_radiation_monochromator graphite
_diffrn_radiation_type MoK\a
_diffrn_radiation_wavelength 0.71073
_diffrn_reflns_av_R_equivalents 0.0801
_diffrn_reflns_av_unetI/netI 0.0696
_diffrn_reflns_limit_h_max 13
_diffrn_reflns_limit_h_min -13
_diffrn_reflns_limit_k_max 29
_diffrn_reflns_limit_k_min -14
_diffrn_reflns_limit_l_max 13
_diffrn_reflns_limit_l_min -13
_diffrn_reflns_number 9388
_diffrn_reflns_theta_full 65
_diffrn_reflns_theta_max 66.32
_diffrn_reflns_theta_min 3.48
_exptl_absorpt_coefficient_mu 57.806
_exptl_absorpt_correction_T_max 0.206
_exptl_absorpt_correction_T_min 0.039
_exptl_absorpt_correction_type multi-scan
_exptl_absorpt_process_details
;
        CrysAlisPro, Agilent Technologies,
        Version 1.171.35.19 (release 27-10-2011 CrysAlis171 .NET)
        (compiled Oct 27 2011,15:02:11)
        Empirical absorption correction using spherical harmonics,
 implemented in SCALE3 ABSPACK scaling algorithm.
;
_exptl_crystal_colour black
_exptl_crystal_density_diffrn 6.864
_exptl_crystal_density_method 'not measured'
_exptl_crystal_description needle
_exptl_crystal_F_000 548
_exptl_crystal_preparation 'photocatalitic properties'
_exptl_crystal_recrystallization_method 'From the Melt'
_exptl_crystal_size_max 0.16
_exptl_crystal_size_mid 0.05
_exptl_crystal_size_min 0.04
_refine_diff_density_max 5.587
_refine_diff_density_min -5.893
_refine_diff_density_rms 0.686
_refine_ls_extinction_coef 0.0138(6)
_refine_ls_extinction_expression Fc^*^=kFc[1+0.001xFc^2^\l^3^/sin(2\q)]^-1/4^
_refine_ls_extinction_method SHELXL
_refine_ls_goodness_of_fit_ref 0.994
_refine_ls_hydrogen_treatment noref
_refine_ls_matrix_type full
_refine_ls_number_parameters 33
_refine_ls_number_reflns 2700
_refine_ls_number_restraints 2
_refine_ls_restrained_S_all 0.994
_refine_ls_R_factor_all 0.0712
_refine_ls_R_factor_gt 0.051
_refine_ls_shift/su_max 0.02
_refine_ls_shift/su_mean 0.001
_refine_ls_structure_factor_coef Fsqd
_refine_ls_weighting_details 'calc w=1/[\s^2^(Fo^2^)+(0.0600P)^2^+0.0000P] where P=(Fo^2^+2Fc^2^)/3'
_refine_ls_weighting_scheme calc
_refine_ls_wR_factor_gt 0.1212
_refine_ls_wR_factor_ref 0.1349
_reflns_number_gt 2033
_reflns_number_total 2700
_reflns_threshold_expression >2\s(I)
_cod_data_source_file c5dt04829j2.cif
_cod_data_source_block 3
_cod_depositor_comments
;
The following automatic conversions were performed:

'_symmetry_cell_setting' value 'Monoclinic' changed to 'monoclinic'
according to
/usr/data/users/saulius/crontab/automatic-downloads/rss-feeds/RSC/lib/dictionaries/cif_core.dic
dictionary named 'cif_core.dic' version 2.4.2 from 2011-04-26.

Automatic conversion script
Id: cif_fix_values 4268 2015-11-12 08:31:59Z antanas 

 Adding full bibliography for 7038117.cif.
;
_cod_original_sg_symbol_H-M 'I 2/a'
_cod_database_code 7038117

loop_
_symmetry_equiv_pos_as_xyz
'x, y, z'
'-x+1/2, y, -z'
'x+1/2, y+1/2, z+1/2'
'-x+1, y+1/2, -z+1/2'
'-x, -y, -z'
'x-1/2, -y, z'
'-x+1/2, -y+1/2, -z+1/2'
'x, -y+1/2, z+1/2'

loop_
_atom_site_label
_atom_site_type_symbol
_atom_site_fract_x
_atom_site_fract_y
_atom_site_fract_z
_atom_site_U_iso_or_equiv
_atom_site_adp_type
_atom_site_occupancy
_atom_site_symmetry_multiplicity
_atom_site_calc_flag
_atom_site_refinement_flags
Bi1 Bi 0.25 0.631581(14) 0 0.01385(2) Uani 0.97662(4) 2 d SP
Mo1 Mo -0.25 0.62936(4) 0.5 0.00764(6) Uani 0.07022(1) 2 d SP
V1 V -0.25 0.62936(4) 0.5 0.00764(6) Uani 0.92976(2) 2 d SP
O1 O 0.0078(5) 0.70729(18) 0.6443(4) 0.0136(3) Uani 1 1 d .
O2 O -0.1160(5) 0.55018(19) 0.2565(5) 0.0154(3) Uani 1 1 d .

loop_
_atom_site_aniso_label
_atom_site_aniso_U_11
_atom_site_aniso_U_22
_atom_site_aniso_U_33
_atom_site_aniso_U_23
_atom_site_aniso_U_13
_atom_site_aniso_U_12
Bi1 0.01474(5) 0.01516(4) 0.01165(4) 0 0.00028(4) 0
Mo1 0.00826(13) 0.00917(11) 0.00550(11) 0 -0.00007(10) 0
V1 0.00826(13) 0.00917(11) 0.00550(11) 0 -0.00007(10) 0
O1 0.0193(8) 0.0114(5) 0.0101(6) 0.0010(4) -0.0004(5) -0.0046(5)
O2 0.0150(7) 0.0115(5) 0.0198(8) -0.0030(5) 0.0027(6) 0.0001(5)

loop_
_atom_type_symbol
_atom_type_description
_atom_type_scat_dispersion_real
_atom_type_scat_dispersion_imag
_atom_type_scat_source
O O 0.0106 0.006 'International Tables Vol C Tables 4.2.6.8 and 6.1.1.4'
V V 0.3005 0.5294 'International Tables Vol C Tables 4.2.6.8 and 6.1.1.4'
Mo Mo -1.6832 0.6857 'International Tables Vol C Tables 4.2.6.8 and 6.1.1.4'
Bi Bi -4.1077 10.2566 'International Tables Vol C Tables 4.2.6.8 and 6.1.1.4'

loop_
_geom_angle_atom_site_label_1
_geom_angle_atom_site_label_2
_geom_angle_atom_site_label_3
_geom_angle
_geom_angle_site_symmetry_1
_geom_angle_site_symmetry_3
O1 Bi1 O1 75.13(12) 7_565 8_564
O1 Bi1 O1 71.34(6) 7_565 2_556
O1 Bi1 O1 74.45(9) 8_564 2_556
O1 Bi1 O1 74.45(9) 7_565 1_554
O1 Bi1 O1 71.34(6) 8_564 1_554
O1 Bi1 O1 136.45(10) 2_556 1_554
O1 Bi1 O2 149.87(8) 7_565 .
O1 Bi1 O2 75.01(8) 8_564 .
O1 Bi1 O2 96.75(9) 2_556 .
O1 Bi1 O2 99.56(9) 1_554 .
O1 Bi1 O2 75.01(8) 7_565 2
O1 Bi1 O2 149.87(8) 8_564 2
O1 Bi1 O2 99.56(9) 2_556 2
O1 Bi1 O2 96.75(9) 1_554 2
O2 Bi1 O2 135.03(10) . 2
O1 Bi1 O2 128.61(8) 7_565 5_565
O1 Bi1 O2 132.31(8) 8_564 5_565
O1 Bi1 O2 146.49(8) 2_556 5_565
O1 Bi1 O2 76.89(8) 1_554 5_565
O2 Bi1 O2 76.32(9) . 5_565
O2 Bi1 O2 67.09(6) 2 5_565
O1 Bi1 O2 132.31(8) 7_565 6_665
O1 Bi1 O2 128.61(8) 8_564 6_665
O1 Bi1 O2 76.89(8) 2_556 6_665
O1 Bi1 O2 146.49(8) 1_554 6_665
O2 Bi1 O2 67.09(6) . 6_665
O2 Bi1 O2 76.32(9) 2 6_665
O2 Bi1 O2 70.18(12) 5_565 6_665
O2 Mo1 O2 114.47(17) . 2_456
O2 Mo1 O1 106.94(12) . .
O2 Mo1 O1 105.50(11) 2_456 .
O2 Mo1 O1 105.50(11) . 2_456
O2 Mo1 O1 106.94(12) 2_456 2_456
O1 Mo1 O1 117.87(15) . 2_456
Mo1 O1 Bi1 131.63(11) . 7_565
Mo1 O1 Bi1 121.30(10) . 1_556
Bi1 O1 Bi1 105.55(9) 7_565 1_556
Mo1 O2 Bi1 119.43(11) . .
Mo1 O2 Bi1 135.64(13) . 5_565
Bi1 O2 Bi1 103.68(9) . 5_565

loop_
_geom_bond_atom_site_label_1
_geom_bond_atom_site_label_2
_geom_bond_distance
_geom_bond_site_symmetry_2
Bi1 O1 2.379(2) 7_565
Bi1 O1 2.379(2) 8_564
Bi1 O1 2.388(2) 2_556
Bi1 O1 2.388(2) 1_554
Bi1 O2 2.491(3) .
Bi1 O2 2.491(3) 2
Bi1 O2 2.600(2) 5_565
Bi1 O2 2.600(2) 6_665
Mo1 O2 1.712(3) .
Mo1 O2 1.712(3) 2_456
Mo1 O1 1.767(2) .
Mo1 O1 1.767(2) 2_456
O1 Bi1 2.379(2) 7_565
O1 Bi1 2.388(2) 1_556
O2 Bi1 2.600(2) 5_565
